data_7036178
loop_
_publ_author_name
'Yorsaeng, Sakkawet'
'Tsutsumi, Ken'
'Kitiyanan, Boonyarach'
'Nomura, Kotohiro'

_publ_section_title
;
 Synthesis and structural analysis of tungsten-carbonyl dimers bridged
 with oligo(2,5-dialkoxy-1,4-phenylene vinylene)s through pyridine
 coordination.
;
_journal_issue 38
_journal_name_full 'Dalton transactions (Cambridge, England : 2003)'
_journal_page_first 16728
_journal_page_last 16736
_journal_paper_doi 10.1039/c5dt02726h
_journal_volume 44
_journal_year 2015
_chemical_absolute_configuration 'CHOOSE rm ad rmad syn or unk'
_chemical_formula_moiety 'C52 H64 N2 O14 Si2 W2'
_chemical_formula_sum 'C52 H64 N2 O14 Si2 W2'
_chemical_formula_weight 1364.95
_space_group_crystal_system monoclinic
_space_group_IT_number 4
_space_group_name_Hall 'P 2yb'
_space_group_name_H-M_alt 'P 1 21 1'
_symmetry_space_group_name_Hall 'P 2yb'
_symmetry_space_group_name_H-M 'P 1 21 1'
_atom_sites_solution_hydrogens geom
_atom_sites_solution_primary direct
_atom_sites_solution_secondary difmap
_audit_update_record
;
2015-06-30 deposited with the CCDC.
2015-08-18 downloaded from the CCDC.
;
_cell_angle_alpha 90.0000
_cell_angle_beta 101.790(5)
_cell_angle_gamma 90.0000
_cell_formula_units_Z 2
_cell_length_a 7.7881(14)
_cell_length_b 28.597(5)
_cell_length_c 13.292(2)
_cell_measurement_reflns_used 9354
_cell_measurement_temperature 93
_cell_measurement_theta_max 27.60
_cell_measurement_theta_min 3.00
_cell_volume 2897.9(8)
_computing_cell_refinement 'CrystalClear-SM Expert 2.1 b29'
_computing_data_collection 'CrystalClear-SM Expert 2.1 b29 (Rigaku, 2013)'
_computing_data_reduction 'CrystalClear-SM Expert 2.1 b29'
_computing_molecular_graphics 'CrystalStructure 4.1'
_computing_publication_material 'CrystalStructure 4.1 (Rigaku, 2014)'
_computing_structure_refinement 'SHELXL97 (Sheldrick, 2008)'
_computing_structure_solution 'SHELXS97 (Sheldrick, 2008)'
_diffrn_ambient_temperature 93
_diffrn_detector_area_resol_mean 5.814
_diffrn_measured_fraction_theta_full 0.986
_diffrn_measured_fraction_theta_max 0.976
_diffrn_measurement_device_type 'Rigaku XtaLAB P200'
_diffrn_measurement_method \w
_diffrn_radiation_type 'Mo K\a'
_diffrn_radiation_wavelength 0.71075
_diffrn_reflns_av_R_equivalents 0.0780
_diffrn_reflns_laue_measured_fraction_full 0.986
_diffrn_reflns_laue_measured_fraction_max 0.976
_diffrn_reflns_limit_h_max 10
_diffrn_reflns_limit_h_min -9
_diffrn_reflns_limit_k_max 37
_diffrn_reflns_limit_k_min -37
_diffrn_reflns_limit_l_max 17
_diffrn_reflns_limit_l_min -17
_diffrn_reflns_number 53693
_diffrn_reflns_point_group_measured_fraction_full 0.970
_diffrn_reflns_point_group_measured_fraction_max 0.957
_diffrn_reflns_theta_full 25.242
_diffrn_reflns_theta_max 27.554
_diffrn_reflns_theta_min 3.028
_diffrn_standards_number 0
_exptl_absorpt_coefficient_mu 4.073
_exptl_absorpt_correction_T_max 0.665
_exptl_absorpt_correction_T_min 0.377
_exptl_absorpt_correction_type numerical
_exptl_absorpt_process_details 'NUMABS (Rigaku, 1999)'
_exptl_crystal_colour orange
_exptl_crystal_density_diffrn 1.564
_exptl_crystal_density_method 'not measured'
_exptl_crystal_description chip
_exptl_crystal_F_000 1356.00
_exptl_crystal_recrystallization_method 'Re-crystallisation from solvent: dchloromethane/hexane'
_exptl_crystal_size_max 0.620
_exptl_crystal_size_mid 0.320
_exptl_crystal_size_min 0.100
_refine_diff_density_max 1.71
_refine_diff_density_min -1.64
_refine_ls_abs_structure_details 'Flack, H. D. (1983), Acta Cryst. A39, 876-881.  6130 Friedel Pairs'
_refine_ls_abs_structure_Flack 0.194(9)
_refine_ls_extinction_method none
_refine_ls_goodness_of_fit_ref 0.851
_refine_ls_hydrogen_treatment constr
_refine_ls_number_parameters 649
_refine_ls_number_reflns 12785
_refine_ls_number_restraints 1
_refine_ls_R_factor_all 0.0391
_refine_ls_R_factor_gt 0.0362
_refine_ls_shift/su_max 0.007
_refine_ls_structure_factor_coef Fsqd
_refine_ls_weighting_details 'w = 1/[\s^2^(Fo^2^)+(0.0594P)^2^+0.0000P] where P=(Fo^2^+2Fc^2^)/3'
_refine_ls_weighting_scheme calc
_refine_ls_wR_factor_gt 0.0882
_refine_ls_wR_factor_ref 0.0891
_reflns_number_gt 11530
_reflns_number_total 12785
_reflns_threshold_expression F^2^>2.0\s(F^2^)
_cod_data_source_file c5dt02726h2.cif
_cod_data_source_block W1PVPY2
_cod_depositor_comments 'Adding full bibliography for 7036177--7036179.cif.'
_cod_database_code 7036178

loop_
_symmetry_equiv_pos_site_id
_space_group_symop_operation_xyz
1 +X,+Y,+Z
2 -X,1/2+Y,-Z

loop_
_atom_site_label
_atom_site_type_symbol
_atom_site_fract_x
_atom_site_fract_y
_atom_site_fract_z
_atom_site_U_iso_or_equiv
_atom_site_adp_type
_atom_site_occupancy
_atom_site_site_symmetry_multiplicity
_atom_site_calc_flag
_atom_site_refinement_flags
W1 W 1.07372(4) 0.62788(2) 1.22549(2) 0.02719(10) Uani 1 2 d .
W2 W -0.09113(4) 0.09736(2) 0.26763(2) 0.02606(10) Uani 1 2 d .
Si7 Si 1.2723(3) 0.30014(8) 1.05401(15) 0.0210(5) Uani 1 2 d .
Si25 Si -0.3436(3) 0.42109(9) 0.44201(15) 0.0206(5) Uani 1 2 d .
O14 O 0.1167(7) 0.3816(2) 0.6677(4) 0.0218(12) Uani 1 2 d .
O16 O -0.4139(10) 0.0870(3) 0.3784(7) 0.060(2) Uani 1 2 d .
O17 O 0.1523(10) 0.0294(3) 0.4240(6) 0.0531(19) Uani 1 2 d .
O20 O 0.8138(7) 0.3444(2) 0.8344(4) 0.0212(12) Uani 1 2 d .
O22 O 1.0922(7) 0.2911(2) 0.9643(4) 0.0237(12) Uani 1 2 d .
O24 O -0.1642(6) 0.4285(2) 0.5320(4) 0.0206(11) Uani 1 2 d .
O27 O 1.0839(13) 0.5722(3) 1.4339(5) 0.070(2) Uani 1 2 d .
O29 O 1.0819(14) 0.6854(3) 1.0204(6) 0.073(3) Uani 1 2 d .
O32 O 0.2032(12) 0.1142(3) 0.1374(6) 0.065(2) Uani 1 2 d .
O33 O -0.3596(13) 0.1591(5) 0.1143(9) 0.118(5) Uani 1 2 d .
O35 O 1.2697(9) 0.7098(3) 1.3588(5) 0.0425(17) Uani 1 2 d .
O37 O 0.7192(10) 0.6768(3) 1.2597(6) 0.054(2) Uani 1 2 d .
O52 O -0.2171(10) 0.0124(3) 0.1232(5) 0.0465(18) Uani 1 2 d .
O89 O 1.4519(11) 0.5876(3) 1.2217(9) 0.085(3) Uani 1 2 d .
N12 N 0.9246(9) 0.5710(3) 1.1230(5) 0.0249(16) Uani 1 2 d .
N13 N 0.0319(9) 0.1553(3) 0.3767(5) 0.0217(14) Uani 1 2 d .
C3 C 0.0368(10) 0.4236(3) 0.6926(6) 0.0209(16) Uani 1 2 d .
C4 C 0.0658(13) 0.0536(3) 0.3672(7) 0.032(2) Uani 1 2 d .
C5 C -0.1726(12) 0.0446(4) 0.1751(6) 0.031(2) Uani 1 2 d .
C6 C -0.2952(11) 0.0903(3) 0.3422(7) 0.034(2) Uani 1 2 d .
C8 C 1.0796(10) 0.3001(3) 0.8577(5) 0.0226(16) Uani 1 2 d .
C9 C 0.1008(13) 0.1085(4) 0.1847(7) 0.041(2) Uani 1 2 d .
C10 C 0.6306(11) 0.4688(3) 0.9208(6) 0.0270(19) Uani 1 2 d .
C11 C 1.1948(13) 0.6785(4) 1.3090(7) 0.033(2) Uani 1 2 d .
C15 C 0.3069(11) 0.2590(3) 0.5824(6) 0.0220(17) Uani 1 2 d .
C18 C 0.7528(12) 0.5746(4) 1.0848(7) 0.032(2) Uani 1 2 d .
C19 C 0.3947(9) 0.4056(3) 0.7767(5) 0.0188(17) Uani 1 2 d .
C21 C 0.5365(11) 0.3214(3) 0.7265(5) 0.0199(16) Uani 1 2 d .
C23 C -0.0527(12) 0.1911(3) 0.4085(6) 0.0282(19) Uani 1 2 d .
C26 C 1.0015(12) 0.5322(4) 1.0942(7) 0.034(2) Uani 1 2 d .
C28 C 1.2647(10) 0.3617(3) 1.1064(5) 0.0216(17) Uani 1 2 d .
C30 C 0.2062(11) 0.1533(3) 0.4137(6) 0.0283(19) Uani 1 2 d .
C31 C 1.0757(14) 0.5908(4) 1.3555(7) 0.045(2) Uani 1 2 d .
C34 C 0.6825(10) 0.4289(3) 0.8879(5) 0.0219(17) Uani 1 2 d .
C36 C -0.5448(11) 0.4276(3) 0.5022(6) 0.0278(18) Uani 1 2 d .
C38 C 1.4929(15) 0.2465(4) 0.9499(8) 0.049(3) Uani 1 2 d .
C39 C -0.2585(17) 0.1394(4) 0.1706(9) 0.055(3) Uani 1 2 d .
C40 C 0.6402(10) 0.3524(3) 0.7922(5) 0.0192(16) Uani 1 2 d .
C41 C -0.3377(11) 0.3232(3) 0.4731(6) 0.0267(18) Uani 1 2 d .
C42 C 0.2526(10) 0.2984(3) 0.6138(5) 0.0197(16) Uani 1 2 d .
C43 C -0.5803(13) 0.4780(4) 0.5305(8) 0.039(2) Uani 1 2 d .
C44 C -0.1811(13) 0.3514(4) 0.3403(7) 0.036(2) Uani 1 2 d .
C46 C -0.3375(11) 0.3596(3) 0.3890(6) 0.0262(19) Uani 1 2 d .
C47 C 1.1031(13) 0.3706(4) 1.1576(8) 0.039(2) Uani 1 2 d .
C50 C 0.9163(12) 0.4981(4) 1.0291(6) 0.032(2) Uani 1 2 d .
C51 C 0.6564(11) 0.5418(3) 1.0212(7) 0.034(2) Uani 1 2 d .
C53 C -0.3311(11) 0.4684(3) 0.3443(6) 0.0261(18) Uani 1 2 d .
C54 C 1.0754(15) 0.6648(4) 1.0936(8) 0.046(3) Uani 1 2 d .
C55 C 0.2953(12) 0.1867(3) 0.4806(6) 0.0291(19) Uani 1 2 d .
C56 C 0.3610(10) 0.3312(3) 0.6840(5) 0.0184(16) Uani 1 2 d .
C62 C 0.2052(11) 0.2242(3) 0.5123(5) 0.0203(16) Uani 1 2 d .
C63 C 0.2905(9) 0.3739(3) 0.7093(5) 0.0173(15) Uani 1 2 d .
C64 C 0.0269(11) 0.2261(3) 0.4741(6) 0.0258(18) Uani 1 2 d .
C66 C 1.2644(12) 0.2521(3) 1.1507(6) 0.030(2) Uani 1 2 d .
C70 C 1.3101(13) 0.6005(4) 1.2219(8) 0.054(3) Uani 1 2 d .
C79 C -0.1527(10) 0.4223(3) 0.6382(5) 0.0227(16) Uani 1 2 d .
C80 C -0.1492(12) 0.4761(4) 0.3232(6) 0.034(2) Uani 1 2 d .
C81 C 1.0905(13) 0.2476(4) 1.1853(7) 0.038(2) Uani 1 2 d .
C83 C -0.7127(11) 0.4055(4) 0.4373(7) 0.037(2) Uani 1 2 d .
C84 C -0.4662(13) 0.4607(4) 0.2426(7) 0.042(2) Uani 1 2 d .
C85 C 1.6406(11) 0.3146(4) 1.0557(7) 0.042(3) Uani 1 2 d .
C86 C 1.4170(14) 0.2540(4) 1.2434(7) 0.051(3) Uani 1 2 d .
C87 C 0.8416(15) 0.6589(4) 1.2451(7) 0.047(2) Uani 1 2 d .
C91 C 0.8887(11) 0.3019(3) 0.8040(6) 0.0233(17) Uani 1 2 d .
C92 C 1.2703(11) 0.3985(3) 1.0258(6) 0.0291(19) Uani 1 2 d .
C93 C 0.5708(10) 0.3953(3) 0.8179(5) 0.0184(15) Uani 1 2 d .
C94 C 0.7363(10) 0.5025(3) 0.9906(6) 0.0238(17) Uani 1 2 d .
C95 C 1.4691(10) 0.2959(3) 0.9907(6) 0.0290(19) Uani 1 2 d .
H3A H 0.09604 0.45107 0.66983 0.0250 Uiso 1 2 calc R
H3B H 0.0456 0.4258 0.76783 0.0250 Uiso 1 2 calc R
H8A H 1.14046 0.27508 0.82713 0.0271 Uiso 1 2 calc R
H8B H 1.13711 0.33023 0.84866 0.0271 Uiso 1 2 calc R
H10 H 0.51081 0.47671 0.89665 0.0324 Uiso 1 2 calc R
H15 H 0.42698 0.25169 0.60766 0.0264 Uiso 1 2 calc R
H18 H 0.69328 0.60138 1.10259 0.0380 Uiso 1 2 calc R
H19 H 0.34523 0.43408 0.79421 0.0226 Uiso 1 2 calc R
H21 H 0.58587 0.29275 0.70989 0.0238 Uiso 1 2 calc R
H23 H -0.17605 0.19284 0.38451 0.0339 Uiso 1 2 calc R
H26 H 1.12332 0.52816 1.12087 0.0405 Uiso 1 2 calc R
H28 H 1.3725 0.36583 1.16126 0.0259 Uiso 1 2 calc R
H30 H 0.27081 0.12814 0.39324 0.0339 Uiso 1 2 calc R
H34 H 0.80236 0.42079 0.91089 0.0263 Uiso 1 2 calc R
H36 H -0.51845 0.40974 0.56829 0.0333 Uiso 1 2 calc R
H38A H 1.53226 0.22527 1.00792 0.0584 Uiso 1 2 calc R
H38B H 1.58065 0.24735 0.90662 0.0584 Uiso 1 2 calc R
H38C H 1.38087 0.23543 0.90932 0.0584 Uiso 1 2 calc R
H41A H -0.23141 0.32677 0.52653 0.0320 Uiso 1 2 calc R
H41B H -0.3405 0.29179 0.44336 0.0320 Uiso 1 2 calc R
H41C H -0.44127 0.32774 0.50321 0.0320 Uiso 1 2 calc R
H42 H 0.13315 0.30652 0.58918 0.0237 Uiso 1 2 calc R
H43A H -0.67292 0.47832 0.57055 0.0468 Uiso 1 2 calc R
H43B H -0.61767 0.49637 0.46769 0.0468 Uiso 1 2 calc R
H43C H -0.47288 0.49152 0.57157 0.0468 Uiso 1 2 calc R
H44A H -0.07371 0.36057 0.3886 0.0426 Uiso 1 2 calc R
H44B H -0.19338 0.37007 0.27749 0.0426 Uiso 1 2 calc R
H44C H -0.17458 0.31816 0.32338 0.0426 Uiso 1 2 calc R
H46 H -0.44599 0.35493 0.3349 0.0315 Uiso 1 2 calc R
H47A H 0.99467 0.36848 1.10522 0.0463 Uiso 1 2 calc R
H47B H 1.11233 0.40186 1.18848 0.0463 Uiso 1 2 calc R
H47C H 1.10124 0.34707 1.21092 0.0463 Uiso 1 2 calc R
H50 H 0.97923 0.47208 1.01075 0.0382 Uiso 1 2 calc R
H51 H 0.53381 0.54618 0.99807 0.0408 Uiso 1 2 calc R
H53 H -0.36489 0.49829 0.37437 0.0313 Uiso 1 2 calc R
H55 H 0.41839 0.18394 0.50485 0.0349 Uiso 1 2 calc R
H64 H -0.04086 0.25107 0.49249 0.0310 Uiso 1 2 calc R
H66 H 1.27929 0.22221 1.11446 0.0360 Uiso 1 2 calc R
H79A H -0.20522 0.39187 0.65099 0.0272 Uiso 1 2 calc R
H79B H -0.21857 0.44738 0.66503 0.0272 Uiso 1 2 calc R
H80A H -0.15003 0.50364 0.27931 0.0407 Uiso 1 2 calc R
H80B H -0.11406 0.44856 0.28838 0.0407 Uiso 1 2 calc R
H80C H -0.06574 0.48098 0.3883 0.0407 Uiso 1 2 calc R
H81A H 1.0702 0.2758 1.22328 0.0461 Uiso 1 2 calc R
H81B H 1.09402 0.22022 1.22993 0.0461 Uiso 1 2 calc R
H81C H 0.99521 0.24402 1.12502 0.0461 Uiso 1 2 calc R
H83A H -0.75065 0.42371 0.37424 0.0443 Uiso 1 2 calc R
H83B H -0.80579 0.40556 0.47704 0.0443 Uiso 1 2 calc R
H83C H -0.68809 0.37328 0.41961 0.0443 Uiso 1 2 calc R
H84A H -0.43326 0.43301 0.20749 0.0507 Uiso 1 2 calc R
H84B H -0.46749 0.48818 0.19822 0.0507 Uiso 1 2 calc R
H84C H -0.58304 0.45618 0.25762 0.0507 Uiso 1 2 calc R
H85A H 1.73003 0.31613 1.01351 0.0503 Uiso 1 2 calc R
H85B H 1.68051 0.2937 1.11417 0.0503 Uiso 1 2 calc R
H85C H 1.62098 0.34597 1.08085 0.0503 Uiso 1 2 calc R
H86A H 1.41773 0.22545 1.28427 0.0615 Uiso 1 2 calc R
H86B H 1.40326 0.28126 1.28577 0.0615 Uiso 1 2 calc R
H86C H 1.52776 0.25651 1.21967 0.0615 Uiso 1 2 calc R
H91A H 0.8788 0.30143 0.72857 0.0279 Uiso 1 2 calc R
H91B H 0.8253 0.27446 0.82361 0.0279 Uiso 1 2 calc R
H92A H 1.16893 0.39467 0.96909 0.0349 Uiso 1 2 calc R
H92B H 1.37861 0.39507 0.99976 0.0349 Uiso 1 2 calc R
H92C H 1.26698 0.42959 1.05624 0.0349 Uiso 1 2 calc R
H95 H 1.44177 0.31655 0.92874 0.0348 Uiso 1 2 calc R

loop_
_atom_site_aniso_label
_atom_site_aniso_U_11
_atom_site_aniso_U_22
_atom_site_aniso_U_33
_atom_site_aniso_U_12
_atom_site_aniso_U_13
_atom_site_aniso_U_23
W1 0.03084(19) 0.0283(2) 0.02175(16) -0.01050(16) 0.00373(13) -0.00551(15)
W2 0.02748(18) 0.0268(2) 0.02222(16) -0.00369(16) 0.00111(13) -0.00056(15)
Si7 0.0160(11) 0.0319(13) 0.0146(9) 0.0010(10) 0.0019(8) 0.0023(8)
Si25 0.0151(11) 0.0313(12) 0.0149(9) -0.0015(9) 0.0018(8) 0.0015(8)
O14 0.015(3) 0.028(3) 0.021(2) -0.001(2) -0.001(2) -0.002(2)
O16 0.035(4) 0.063(5) 0.090(6) 0.002(4) 0.028(4) 0.013(4)
O17 0.050(5) 0.039(4) 0.064(5) 0.012(4) -0.004(4) 0.007(3)
O20 0.015(3) 0.029(3) 0.017(2) 0.003(2) -0.002(2) -0.008(2)
O22 0.014(3) 0.041(3) 0.015(2) -0.004(2) 0.002(2) 0.006(2)
O24 0.011(3) 0.037(3) 0.014(2) -0.002(2) 0.0031(19) 0.003(2)
O27 0.107(7) 0.066(5) 0.035(4) -0.020(5) 0.008(4) 0.004(4)
O29 0.124(8) 0.053(5) 0.046(4) -0.009(5) 0.026(5) 0.003(4)
O32 0.076(6) 0.074(6) 0.057(5) -0.012(5) 0.040(4) -0.020(4)
O33 0.071(7) 0.141(11) 0.127(9) 0.016(7) -0.019(6) 0.096(8)
O35 0.043(4) 0.042(4) 0.039(3) -0.022(3) 0.001(3) -0.013(3)
O37 0.045(4) 0.060(5) 0.055(4) 0.014(4) 0.007(3) -0.023(4)
O52 0.048(4) 0.053(5) 0.037(4) -0.016(4) 0.004(3) -0.007(3)
O89 0.041(5) 0.075(7) 0.142(9) -0.011(4) 0.027(5) -0.048(6)
N12 0.027(4) 0.031(4) 0.018(3) -0.002(3) 0.007(3) -0.003(3)
N13 0.020(3) 0.024(4) 0.021(3) 0.002(3) 0.004(3) -0.000(3)
C3 0.019(4) 0.021(4) 0.020(4) 0.002(3) -0.003(3) -0.002(3)
C4 0.035(5) 0.019(4) 0.041(5) -0.007(4) 0.005(4) -0.005(3)
C5 0.028(5) 0.038(5) 0.021(4) -0.007(4) -0.008(3) -0.009(4)
C6 0.023(4) 0.038(5) 0.041(5) 0.002(4) 0.009(4) 0.002(4)
C8 0.020(4) 0.034(5) 0.014(3) 0.001(3) 0.003(3) 0.001(3)
C9 0.047(6) 0.053(6) 0.029(4) -0.020(5) 0.022(4) -0.005(4)
C10 0.018(4) 0.030(5) 0.031(4) 0.003(4) -0.000(3) -0.009(3)
C11 0.037(5) 0.029(5) 0.033(5) -0.008(4) 0.011(4) 0.002(4)
C15 0.017(4) 0.029(5) 0.020(4) -0.004(3) 0.002(3) 0.000(3)
C18 0.028(5) 0.026(5) 0.040(5) -0.002(4) 0.006(4) -0.009(4)
C19 0.017(4) 0.025(4) 0.015(3) -0.005(3) 0.005(3) -0.004(3)
C21 0.021(4) 0.025(4) 0.014(3) -0.000(3) 0.005(3) -0.001(3)
C23 0.022(4) 0.032(5) 0.030(4) -0.003(4) 0.003(3) -0.004(3)
C26 0.025(5) 0.036(5) 0.037(5) -0.003(4) -0.001(4) -0.011(4)
C28 0.021(4) 0.031(4) 0.013(3) -0.006(3) 0.002(3) 0.001(3)
C30 0.030(5) 0.028(5) 0.026(4) 0.004(4) 0.003(3) -0.002(3)
C31 0.054(6) 0.047(6) 0.028(4) -0.016(5) -0.004(4) -0.003(4)
C34 0.019(4) 0.031(5) 0.015(3) -0.004(3) 0.000(3) -0.002(3)
C36 0.019(4) 0.038(5) 0.025(4) 0.001(4) 0.002(3) 0.004(3)
C38 0.046(6) 0.059(7) 0.045(6) 0.019(6) 0.019(5) 0.006(5)
C39 0.064(8) 0.038(6) 0.059(7) 0.000(6) 0.001(6) 0.017(5)
C40 0.013(4) 0.032(4) 0.012(3) 0.002(3) 0.002(3) 0.004(3)
C41 0.024(4) 0.035(5) 0.021(4) 0.003(4) 0.004(3) 0.001(3)
C42 0.020(4) 0.024(4) 0.014(3) 0.000(3) -0.001(3) 0.003(3)
C43 0.028(5) 0.044(6) 0.050(6) 0.006(4) 0.020(4) 0.003(4)
C44 0.039(6) 0.040(6) 0.033(4) 0.005(5) 0.020(4) 0.001(4)
C46 0.022(4) 0.038(5) 0.017(4) -0.003(4) 0.001(3) -0.000(3)
C47 0.038(6) 0.042(6) 0.045(5) 0.001(5) 0.028(5) -0.011(4)
C50 0.027(5) 0.031(5) 0.034(4) 0.001(4) -0.002(4) -0.007(4)
C51 0.025(4) 0.034(5) 0.038(5) 0.003(4) -0.003(4) -0.014(4)
C53 0.027(4) 0.026(4) 0.023(4) -0.001(4) 0.001(3) 0.007(3)
C54 0.067(7) 0.037(6) 0.037(5) -0.009(5) 0.016(5) -0.009(4)
C55 0.026(4) 0.030(5) 0.030(4) -0.001(4) 0.002(3) -0.002(3)
C56 0.018(4) 0.025(4) 0.011(3) -0.004(3) 0.000(3) 0.000(3)
C62 0.029(4) 0.016(4) 0.016(3) -0.001(3) 0.005(3) 0.001(3)
C63 0.014(4) 0.023(4) 0.015(3) -0.004(3) 0.004(3) 0.001(3)
C64 0.023(4) 0.026(5) 0.029(4) 0.001(3) 0.004(3) 0.000(3)
C66 0.037(5) 0.029(5) 0.024(4) -0.000(4) 0.004(4) 0.006(3)
C70 0.031(5) 0.063(7) 0.066(7) -0.015(6) 0.007(5) -0.029(6)
C79 0.017(4) 0.038(5) 0.011(3) 0.000(3) 0.001(3) -0.000(3)
C80 0.036(5) 0.040(5) 0.027(4) -0.009(4) 0.009(4) 0.005(4)
C81 0.047(6) 0.044(6) 0.028(4) 0.000(5) 0.016(4) 0.009(4)
C83 0.014(4) 0.057(6) 0.037(5) 0.000(4) -0.000(3) 0.003(4)
C84 0.038(5) 0.056(6) 0.027(4) -0.010(5) -0.007(4) 0.014(4)
C85 0.011(4) 0.085(8) 0.029(4) 0.006(5) 0.002(3) 0.012(5)
C86 0.048(7) 0.068(8) 0.029(5) -0.017(5) -0.013(4) 0.025(5)
C87 0.060(7) 0.043(6) 0.034(5) -0.005(6) -0.003(5) -0.011(4)
C91 0.026(4) 0.025(4) 0.016(3) 0.004(3) -0.001(3) -0.003(3)
C92 0.028(5) 0.035(5) 0.022(4) 0.003(4) -0.000(3) 0.000(3)
C93 0.020(4) 0.022(4) 0.013(3) -0.005(3) 0.002(3) -0.001(3)
C94 0.019(4) 0.030(5) 0.022(4) -0.005(3) 0.001(3) -0.005(3)
C95 0.017(4) 0.049(6) 0.022(4) 0.007(4) 0.007(3) 0.007(3)

loop_
_atom_type_symbol
_atom_type_description
_atom_type_scat_dispersion_real
_atom_type_scat_dispersion_imag
_atom_type_scat_source
C C 0.0033 0.0016
;
International Tables for Crystallography
(Vol. C, Tables 4.2.6.8 and 6.1.1.4)
;
H H 0.0000 0.0000
;
International Tables for Crystallography
(Vol. C, Table 6.1.1.4)
;
N N 0.0061 0.0033
;
International Tables for Crystallography
(Vol. C, Tables 4.2.6.8 and 6.1.1.4)
;
O O 0.0106 0.0060
;
International Tables for Crystallography
(Vol. C, Tables 4.2.6.8 and 6.1.1.4)
;
Si Si 0.0817 0.0704
;
International Tables for Crystallography
(Vol. C, Tables 4.2.6.8 and 6.1.1.4)
;
W W -0.8490 6.8722
;
International Tables for Crystallography
(Vol. C, Tables 4.2.6.8 and 6.1.1.4)
;

loop_
_geom_angle_atom_site_label_1
_geom_angle_atom_site_label_2
_geom_angle_atom_site_label_3
_geom_angle
_geom_angle_publ_flag
N12 W1 C11 177.5(3) yes
N12 W1 C31 92.9(3) yes
N12 W1 C54 87.0(3) yes
N12 W1 C70 93.7(4) yes
N12 W1 C87 91.7(3) yes
C11 W1 C31 89.1(4) yes
C11 W1 C54 91.0(4) yes
C11 W1 C70 88.0(4) yes
C11 W1 C87 86.8(4) yes
C31 W1 C54 179.0(5) yes
C31 W1 C70 88.2(5) yes
C31 W1 C87 88.4(4) yes
C54 W1 C70 90.8(5) yes
C54 W1 C87 92.6(4) yes
C70 W1 C87 173.7(4) yes
N13 W2 C4 85.1(3) yes
N13 W2 C5 174.0(3) yes
N13 W2 C6 91.8(3) yes
N13 W2 C9 88.3(3) yes
N13 W2 C39 96.1(4) yes
C4 W2 C5 90.5(4) yes
C4 W2 C6 92.7(4) yes
C4 W2 C9 92.2(4) yes
C4 W2 C39 177.0(5) yes
C5 W2 C6 92.5(4) yes
C5 W2 C9 87.8(4) yes
C5 W2 C39 88.5(4) yes
C6 W2 C9 175.1(4) yes
C6 W2 C39 84.6(5) yes
C9 W2 C39 90.6(5) yes
O22 Si7 C28 108.8(3) yes
O22 Si7 C66 103.6(3) yes
O22 Si7 C95 108.1(3) yes
C28 Si7 C66 114.6(4) yes
C28 Si7 C95 108.1(4) yes
C66 Si7 C95 113.4(4) yes
O24 Si25 C36 109.2(3) yes
O24 Si25 C46 107.7(3) yes
O24 Si25 C53 104.5(3) yes
C36 Si25 C46 109.3(4) yes
C36 Si25 C53 112.3(4) yes
C46 Si25 C53 113.5(4) yes
C3 O14 C63 119.0(6) yes
C40 O20 C91 116.6(6) yes
Si7 O22 C8 124.2(5) yes
Si25 O24 C79 125.4(5) yes
W1 N12 C18 121.4(6) yes
W1 N12 C26 123.6(5) yes
C18 N12 C26 115.1(8) yes
W2 N13 C23 126.1(5) yes
W2 N13 C30 117.7(6) yes
C23 N13 C30 116.2(7) yes
O14 C3 C79 107.5(6) yes
W2 C4 O17 179.0(9) yes
W2 C5 O52 177.6(8) yes
W2 C6 O16 176.2(7) yes
O22 C8 C91 109.7(6) yes
W2 C9 O32 178.4(8) yes
C34 C10 C94 127.5(8) yes
W1 C11 O35 178.9(9) yes
C42 C15 C62 128.1(7) yes
N12 C18 C51 124.0(9) yes
C63 C19 C93 120.3(7) yes
C40 C21 C56 121.6(8) yes
N13 C23 C64 124.6(8) yes
N12 C26 C50 125.0(8) yes
Si7 C28 C47 113.4(6) yes
Si7 C28 C92 112.2(5) yes
C47 C28 C92 109.6(7) yes
N13 C30 C55 122.7(9) yes
W1 C31 O27 174.9(9) yes
C10 C34 C93 126.0(7) yes
Si25 C36 C43 113.6(7) yes
Si25 C36 C83 113.5(6) yes
C43 C36 C83 110.3(7) yes
W2 C39 O33 173.9(11) yes
O20 C40 C21 123.4(7) yes
O20 C40 C93 116.1(6) yes
C21 C40 C93 120.5(7) yes
C15 C42 C56 125.2(7) yes
Si25 C46 C41 110.8(6) yes
Si25 C46 C44 112.7(6) yes
C41 C46 C44 109.2(7) yes
C26 C50 C94 119.0(9) yes
C18 C51 C94 120.8(8) yes
Si25 C53 C80 114.3(6) yes
Si25 C53 C84 112.1(6) yes
C80 C53 C84 110.6(7) yes
W1 C54 O29 177.9(10) yes
C30 C55 C62 120.4(8) yes
C21 C56 C42 121.3(7) yes
C21 C56 C63 118.4(7) yes
C42 C56 C63 120.4(6) yes
C15 C62 C55 118.1(7) yes
C15 C62 C64 125.2(8) yes
C55 C62 C64 116.7(7) yes
O14 C63 C19 123.1(7) yes
O14 C63 C56 116.4(6) yes
C19 C63 C56 120.5(6) yes
C23 C64 C62 119.4(8) yes
Si7 C66 C81 114.9(6) yes
Si7 C66 C86 113.3(7) yes
C81 C66 C86 110.6(8) yes
W1 C70 O89 175.4(10) yes
O24 C79 C3 109.5(6) yes
W1 C87 O37 176.9(8) yes
O20 C91 C8 108.2(6) yes
C19 C93 C34 120.7(7) yes
C19 C93 C40 118.7(7) yes
C34 C93 C40 120.6(6) yes
C10 C94 C50 124.4(8) yes
C10 C94 C51 119.4(7) yes
C50 C94 C51 116.2(8) yes
Si7 C95 C38 112.4(7) yes
Si7 C95 C85 114.7(6) yes
C38 C95 C85 111.4(8) yes

loop_
_geom_bond_atom_site_label_1
_geom_bond_atom_site_label_2
_geom_bond_distance
_geom_bond_publ_flag
W1 N12 2.282(7) yes
W1 C11 1.946(10) yes
W1 C31 2.025(10) yes
W1 C54 2.050(10) yes
W1 C70 2.010(11) yes
W1 C87 2.078(12) yes
W2 N13 2.279(7) yes
W2 C4 2.038(9) yes
W2 C5 1.968(9) yes
W2 C6 2.048(10) yes
W2 C9 2.056(11) yes
W2 C39 2.029(11) yes
Si7 O22 1.665(5) yes
Si7 C28 1.898(8) yes
Si7 C66 1.890(9) yes
Si7 C95 1.897(9) yes
Si25 O24 1.656(5) yes
Si25 C36 1.909(9) yes
Si25 C46 1.899(9) yes
Si25 C53 1.892(9) yes
O14 C3 1.422(10) yes
O14 C63 1.371(9) yes
O16 C6 1.130(13) yes
O17 C4 1.138(11) yes
O20 C40 1.372(9) yes
O20 C91 1.442(10) yes
O22 C8 1.423(9) yes
O24 C79 1.408(8) yes
O27 C31 1.160(12) yes
O29 C54 1.146(13) yes
O32 C9 1.122(14) yes
O33 C39 1.122(16) yes
O35 C11 1.194(12) yes
O37 C87 1.132(15) yes
O52 C5 1.160(12) yes
O89 C70 1.165(14) yes
N12 C18 1.334(11) yes
N12 C26 1.351(13) yes
N13 C23 1.334(12) yes
N13 C30 1.347(10) yes
C3 C79 1.505(10) yes
C8 C91 1.513(10) yes
C10 C34 1.314(13) yes
C10 C94 1.468(11) yes
C15 C42 1.302(12) yes
C15 C62 1.477(11) yes
C18 C51 1.378(13) yes
C19 C63 1.410(10) yes
C19 C93 1.400(10) yes
C21 C40 1.384(10) yes
C21 C56 1.396(10) yes
C23 C64 1.386(12) yes
C26 C50 1.381(13) yes
C28 C47 1.569(14) yes
C28 C92 1.508(12) yes
C30 C55 1.390(12) yes
C34 C93 1.487(10) yes
C36 C43 1.528(14) yes
C36 C83 1.547(11) yes
C38 C95 1.538(15) yes
C40 C93 1.411(11) yes
C41 C46 1.527(12) yes
C42 C56 1.463(10) yes
C44 C46 1.510(14) yes
C50 C94 1.396(11) yes
C51 C94 1.386(13) yes
C53 C80 1.516(13) yes
C53 C84 1.550(11) yes
C55 C62 1.393(12) yes
C56 C63 1.407(11) yes
C62 C64 1.379(11) yes
C66 C81 1.523(14) yes
C66 C86 1.528(12) yes
C85 C95 1.531(11) yes
